data_4347146
loop_
_publ_author_name
'Wang, Suna'
'Cao, Tingting'
'Yan, Hui'
'Li, Yunwu'
'Lu, Jing'
'Ma, Ranran'
'Li, Dacheng'
'Dou, Jianmin'
'Bai, Junfeng'

_publ_section_title
;
 Functionalization of Microporous Lanthanide-Based Metal-Organic
 Frameworks by Dicarboxylate Ligands with Methyl-Substituted
 Thieno[2,3-b]thiophene Groups: Sensing Activities and Magnetic
 Properties.
;
_journal_issue 11
_journal_name_full 'Inorganic chemistry'
_journal_page_first 5139
_journal_page_last 5151
_journal_paper_doi 10.1021/acs.inorgchem.5b02801
_journal_volume 55
_journal_year 2016
_chemical_formula_sum 'C16.5 H17.5 Er N0.5 O9 S3'
_chemical_formula_weight 630.27
_space_group_IT_number 15
_space_group_name_Hall '-C 2yc'
_space_group_name_H-M_alt 'C 1 2/c 1'
_symmetry_cell_setting monoclinic
_symmetry_space_group_name_H-M 'C 1 2/c 1'
_atom_sites_solution_hydrogens geom
_atom_sites_solution_primary direct
_atom_sites_solution_secondary difmap
_audit_creation_method SHELXL-97
_cell_angle_alpha 90.00
_cell_angle_beta 122.972(3)
_cell_angle_gamma 90.00
_cell_formula_units_Z 8
_cell_length_a 26.3205(9)
_cell_length_b 12.2748(3)
_cell_length_c 19.6085(7)
_cell_measurement_reflns_used 3239
_cell_measurement_temperature 293(2)
_cell_measurement_theta_max 28.30
_cell_measurement_theta_min 2.52
_cell_volume 5314.7(3)
_computing_structure_refinement 'SHELXL-97 (Sheldrick, 1997)'
_computing_structure_solution 'SHELXS-97 (Sheldrick, 1990)'
_diffrn_ambient_temperature 293(2)
_diffrn_measured_fraction_theta_full 0.999
_diffrn_measured_fraction_theta_max 0.999
_diffrn_measurement_device_type 'CCD area detector'
_diffrn_measurement_method 'phi and omega scans'
_diffrn_radiation_monochromator graphite
_diffrn_radiation_source 'fine-focus sealed tube'
_diffrn_radiation_type MoK\a
_diffrn_radiation_wavelength 0.71073
_diffrn_reflns_av_R_equivalents 0.0389
_diffrn_reflns_av_sigmaI/netI 0.0578
_diffrn_reflns_limit_h_max 29
_diffrn_reflns_limit_h_min -31
_diffrn_reflns_limit_k_max 14
_diffrn_reflns_limit_k_min -10
_diffrn_reflns_limit_l_max 23
_diffrn_reflns_limit_l_min -19
_diffrn_reflns_number 9861
_diffrn_reflns_theta_full 25.02
_diffrn_reflns_theta_max 25.02
_diffrn_reflns_theta_min 2.53
_exptl_absorpt_coefficient_mu 3.422
_exptl_absorpt_correction_T_max 0.4584
_exptl_absorpt_correction_T_min 0.4266
_exptl_absorpt_correction_type multi-scan
_exptl_absorpt_process_details sadabs
_exptl_crystal_colour colorless
_exptl_crystal_density_diffrn 1.461
_exptl_crystal_density_method 'not measured'
_exptl_crystal_description block
_exptl_crystal_F_000 2264
_exptl_crystal_size_max 0.30
_exptl_crystal_size_mid 0.28
_exptl_crystal_size_min 0.27
_platon_squeeze_details
;
;
_refine_diff_density_max 2.119
_refine_diff_density_min -0.857
_refine_diff_density_rms 0.135
_refine_ls_extinction_method none
_refine_ls_goodness_of_fit_ref 1.050
_refine_ls_hydrogen_treatment constr
_refine_ls_matrix_type full
_refine_ls_number_parameters 341
_refine_ls_number_reflns 4690
_refine_ls_number_restraints 0
_refine_ls_restrained_S_all 1.050
_refine_ls_R_factor_all 0.0505
_refine_ls_R_factor_gt 0.0385
_refine_ls_shift/su_max 0.001
_refine_ls_shift/su_mean 0.000
_refine_ls_structure_factor_coef Fsqd
_refine_ls_weighting_details 'calc w=1/[\s^2^(Fo^2^)+(0.0458P)^2^+0.0000P] where P=(Fo^2^+2Fc^2^)/3'
_refine_ls_weighting_scheme calc
_refine_ls_wR_factor_gt 0.0945
_refine_ls_wR_factor_ref 0.1009
_reflns_number_gt 3671
_reflns_number_total 4690
_reflns_threshold_expression >2sigma(I)
_cod_data_source_file ic5b02801_si_004.cif
_cod_data_source_block 1424434
_cod_depositor_comments
;
The following automatic conversions were performed:

data item '_symmetry_cell_setting' value 'Monoclinic' was changed to
'monoclinic' in accordance with the
/home/saulius/struct/COD-crude-data/automatic-downloads/DataCite-retrospective/ACS/depositions/lib/dictionaries/cif_core.dic
dictionary named 'cif_core.dic' version 2.4.2 last updated on
2011-04-26.

Automatic conversion script
Id: cif_fix_values 6909 2019-04-08 15:41:33Z antanas 
;
_cod_original_sg_symbol_H-M 'C2/c  '
_cod_original_formula_sum 'C16.5 H17.5 N0.5 Er O9 S3'
_cod_database_code 4347146

loop_
_symmetry_equiv_pos_as_xyz
'x, y, z'
'-x, y, -z+1/2'
'x+1/2, y+1/2, z'
'-x+1/2, y+1/2, -z+1/2'
'-x, -y, -z'
'x, -y, z-1/2'
'-x+1/2, -y+1/2, -z'
'x+1/2, -y+1/2, z-1/2'

loop_
_atom_site_label
_atom_site_type_symbol
_atom_site_fract_x
_atom_site_fract_y
_atom_site_fract_z
_atom_site_U_iso_or_equiv
_atom_site_adp_type
_atom_site_occupancy
_atom_site_symmetry_multiplicity
_atom_site_calc_flag
_atom_site_refinement_flags
_atom_site_disorder_assembly
_atom_site_disorder_group
Er1 Er -0.000637(11) 0.52458(2) 0.125988(15) 0.02892(12) Uani 1 1 d . . .
O1 O 0.06098(19) 0.4230(4) 0.1030(3) 0.0560(14) Uani 1 1 d . . .
O2 O 0.04844(19) 0.3725(4) -0.0121(2) 0.0428(11) Uani 1 1 d . . .
O3 O 0.40078(18) 0.0597(4) 0.2512(2) 0.0402(11) Uani 1 1 d . . .
O4 O 0.42225(19) 0.1438(4) 0.3621(2) 0.0470(12) Uani 1 1 d . . .
O5 O -0.0099(2) 0.6748(3) 0.1873(2) 0.0389(11) Uani 1 1 d . . .
O6 O 0.0121(2) 1.3796(4) 0.2049(3) 0.0632(15) Uani 1 1 d . . .
O7 O -0.0968(2) 0.5130(4) 0.1106(3) 0.0474(12) Uani 1 1 d . . .
H7B H -0.1151 0.5611 0.1209 0.057 Uiso 1 1 d R . .
H7C H -0.0796 0.4840 0.1575 0.057 Uiso 1 1 d R . .
O8 O -0.06799(19) 0.3961(4) 0.0181(3) 0.0528(13) Uani 1 1 d . . .
H8B H -0.0587 0.3438 -0.0016 0.063 Uiso 1 1 d R . .
H8C H -0.0813 0.4325 -0.0253 0.063 Uiso 1 1 d R . .
S1 S 0.1809(3) 0.3531(7) 0.2168(4) 0.0706(19) Uani 0.766(16) 1 d P A 1
S2 S 0.3120(3) 0.2534(7) 0.3099(4) 0.0687(19) Uani 0.766(16) 1 d P A 1
S3 S 0.0056(5) 0.9043(7) 0.1759(5) 0.0395(16) Uani 0.50 1 d P . .
S4 S 0.0101(8) 1.1574(11) 0.1843(9) 0.047(3) Uani 0.50 1 d P . .
S1' S 0.1537(5) 0.2496(11) 0.0425(8) 0.052(5) Uani 0.234(16) 1 d P A 2
S2' S 0.2819(6) 0.1438(14) 0.1364(9) 0.069(5) Uani 0.234(16) 1 d P A 2
C1 C 0.0774(3) 0.3767(5) 0.0621(4) 0.0371(15) Uani 1 1 d . A .
C2 C 0.3858(3) 0.1237(5) 0.2873(4) 0.0383(15) Uani 1 1 d . . .
C3 C 0.1369(3) 0.3240(6) 0.1093(4) 0.0419(16) Uani 1 1 d . . .
C4 C 0.1679(6) 0.2596(11) 0.0874(10) 0.050(3) Uani 0.766(16) 1 d P A 1
C5 C 0.2272(3) 0.2281(7) 0.1475(5) 0.066(2) Uani 1 1 d . . .
C6 C 0.2386(3) 0.2742(7) 0.2218(5) 0.072(3) Uani 1 1 d . A .
C7 C 0.3264(3) 0.1718(6) 0.2471(4) 0.0469(18) Uani 1 1 d . . .
C8 C 0.2790(7) 0.1684(14) 0.1680(10) 0.057(4) Uani 0.766(16) 1 d P A 1
C9 C 0.1441(7) 0.2225(14) 0.0059(9) 0.049(4) Uani 0.766(16) 1 d P A 1
H9A H 0.1223 0.1557 -0.0032 0.073 Uiso 0.766(16) 1 calc PR A 1
H9B H 0.1768 0.2102 -0.0014 0.073 Uiso 0.766(16) 1 calc PR A 1
H9C H 0.1173 0.2766 -0.0320 0.073 Uiso 0.766(16) 1 calc PR A 1
C10 C 0.2782(9) 0.1083(18) 0.1059(11) 0.071(5) Uani 0.766(16) 1 d P A 1
H10D H 0.2953 0.1516 0.0824 0.106 Uiso 0.766(16) 1 calc PR A 1
H10E H 0.2372 0.0896 0.0646 0.106 Uiso 0.766(16) 1 calc PR A 1
H10F H 0.3016 0.0430 0.1285 0.106 Uiso 0.766(16) 1 calc PR A 1
C4' C 0.182(4) 0.329(7) 0.193(5) 0.062(17) Uani 0.234(16) 1 d P A 2
C8' C 0.299(4) 0.234(8) 0.279(4) 0.064(18) Uani 0.234(16) 1 d P A 2
C9' C 0.1755(18) 0.388(4) 0.255(3) 0.070(11) Uani 0.234(16) 1 d P A 2
H9'1 H 0.1875 0.4625 0.2582 0.105 Uiso 0.234(16) 1 calc PR A 2
H9'2 H 0.2009 0.3539 0.3072 0.105 Uiso 0.234(16) 1 calc PR A 2
H9'3 H 0.1341 0.3851 0.2398 0.105 Uiso 0.234(16) 1 calc PR A 2
C10' C 0.3162(17) 0.276(4) 0.360(3) 0.074(12) Uani 0.234(16) 1 d P A 2
H10A H 0.3385 0.2209 0.4010 0.111 Uiso 0.234(16) 1 calc PR A 2
H10B H 0.2802 0.2937 0.3592 0.111 Uiso 0.234(16) 1 calc PR A 2
H10C H 0.3408 0.3397 0.3734 0.111 Uiso 0.234(16) 1 calc PR A 2
C11 C 0.0000 0.7217(6) 0.2500 0.0295(19) Uani 1 2 d S . .
C12 C 0.0000 1.3332(8) 0.2500 0.051(3) Uani 1 2 d S . .
C13 C 0.0000 0.8416(6) 0.2500 0.031(2) Uani 1 2 d S . .
C14 C -0.0061(17) 0.917(3) 0.2984(17) 0.035(5) Uani 0.50 1 d P . .
C15 C -0.004(10) 1.029(14) 0.286(13) 0.034(17) Uani 0.50 1 d P . .
C16 C 0.003(9) 1.028(12) 0.219(13) 0.04(3) Uani 0.50 1 d P . .
C17 C 0.0000 1.2132(7) 0.2500 0.041(2) Uani 1 2 d S . .
C18 C -0.004(3) 1.140(4) 0.302(3) 0.041(8) Uani 0.50 1 d P . .
C19 C -0.0126(6) 0.8855(11) 0.3677(8) 0.039(3) Uani 0.50 1 d P . .
H19A H -0.0119 0.8074 0.3715 0.059 Uiso 0.50 1 d PR . .
H19B H -0.0505 0.9124 0.3570 0.059 Uiso 0.50 1 d PR . .
H19C H 0.0199 0.9154 0.4180 0.059 Uiso 0.50 1 d PR . .
C20 C -0.0125(7) 1.1585(11) 0.3720(8) 0.046(4) Uani 0.50 1 d P . .
H20A H 0.0210 1.1271 0.4207 0.070 Uiso 0.50 1 d PR . .
H20B H -0.0496 1.1263 0.3608 0.070 Uiso 0.50 1 d PR . .
H20C H -0.0136 1.2356 0.3793 0.070 Uiso 0.50 1 d PR . .

loop_
_atom_site_aniso_label
_atom_site_aniso_U_11
_atom_site_aniso_U_22
_atom_site_aniso_U_33
_atom_site_aniso_U_23
_atom_site_aniso_U_13
_atom_site_aniso_U_12
Er1 0.02140(17) 0.02773(18) 0.03739(19) -0.01075(12) 0.01584(14) -0.00146(12)
O1 0.032(2) 0.073(3) 0.060(3) -0.028(3) 0.023(2) 0.013(2)
O2 0.032(2) 0.046(3) 0.038(3) -0.009(2) 0.011(2) 0.006(2)
O3 0.030(2) 0.053(3) 0.037(2) 0.010(2) 0.019(2) 0.015(2)
O4 0.032(2) 0.067(3) 0.037(3) 0.006(2) 0.016(2) 0.014(2)
O5 0.052(3) 0.022(2) 0.046(3) -0.0122(19) 0.029(2) -0.001(2)
O6 0.055(3) 0.026(3) 0.097(4) 0.011(3) 0.034(3) -0.003(2)
O7 0.035(3) 0.057(3) 0.056(3) -0.011(2) 0.028(2) 0.001(2)
O8 0.049(3) 0.056(3) 0.050(3) -0.022(2) 0.025(2) -0.007(2)
S1 0.0405(19) 0.099(4) 0.050(4) -0.025(2) 0.011(2) 0.030(2)
S2 0.042(3) 0.091(4) 0.051(5) -0.018(3) 0.011(3) 0.029(3)
S3 0.081(3) 0.015(3) 0.042(5) -0.004(3) 0.047(4) 0.000(2)
S4 0.102(7) 0.023(4) 0.047(4) 0.003(2) 0.060(3) 0.005(3)
S1' 0.032(7) 0.068(8) 0.044(12) -0.012(9) 0.013(9) 0.028(6)
S2' 0.042(6) 0.091(13) 0.051(14) -0.018(9) 0.011(9) 0.029(7)
C1 0.023(3) 0.041(4) 0.047(4) -0.013(3) 0.019(3) 0.000(3)
C2 0.026(3) 0.054(4) 0.040(4) 0.007(3) 0.022(3) 0.012(3)
C3 0.028(3) 0.051(4) 0.047(4) -0.006(3) 0.021(3) 0.009(3)
C4 0.032(7) 0.061(7) 0.048(8) -0.016(7) 0.015(7) 0.008(5)
C5 0.028(4) 0.066(6) 0.080(6) 0.010(5) 0.014(4) 0.017(4)
C6 0.039(4) 0.079(6) 0.078(6) 0.005(5) 0.019(5) 0.023(4)
C7 0.036(4) 0.061(5) 0.046(4) 0.007(3) 0.024(4) 0.018(3)
C8 0.043(7) 0.059(9) 0.049(10) -0.005(7) 0.012(7) 0.021(6)
C9 0.033(7) 0.071(11) 0.046(9) 0.021(7) 0.024(8) 0.024(7)
C10 0.049(8) 0.099(16) 0.054(12) 0.014(9) 0.022(9) 0.032(9)
C4' 0.04(2) 0.07(4) 0.06(5) 0.00(3) 0.01(3) 0.02(3)
C8' 0.04(4) 0.07(5) 0.06(5) 0.00(4) 0.01(4) 0.02(3)
C9' 0.06(3) 0.08(3) 0.07(3) 0.00(2) 0.03(2) 0.01(2)
C10' 0.06(3) 0.08(3) 0.07(3) -0.01(2) 0.03(2) 0.02(2)
C11 0.033(5) 0.013(4) 0.042(5) 0.000 0.020(4) 0.000
C12 0.048(6) 0.025(6) 0.073(8) 0.000 0.030(6) 0.000
C13 0.046(5) 0.012(4) 0.036(5) 0.000 0.022(4) 0.000
C14 0.064(11) 0.022(12) 0.036(17) 0.011(11) 0.038(14) -0.001(8)
C15 0.06(3) 0.02(4) 0.04(3) 0.01(2) 0.04(3) 0.00(3)
C16 0.07(4) 0.01(3) 0.05(5) 0.00(3) 0.04(4) 0.00(3)
C17 0.059(6) 0.016(5) 0.055(6) 0.000 0.035(5) 0.000
C18 0.062(12) 0.04(2) 0.05(2) 0.006(14) 0.044(15) 0.008(13)
C19 0.077(11) 0.024(7) 0.038(8) 0.007(6) 0.044(8) 0.003(7)
C20 0.072(11) 0.031(8) 0.046(9) -0.003(6) 0.039(8) 0.002(7)

loop_
_atom_type_symbol
_atom_type_description
_atom_type_scat_dispersion_real
_atom_type_scat_dispersion_imag
_atom_type_scat_source
C C 0.0033 0.0016 'International Tables Vol C Tables 4.2.6.8 and 6.1.1.4'
H H 0.0000 0.0000 'International Tables Vol C Tables 4.2.6.8 and 6.1.1.4'
O O 0.0106 0.0060 'International Tables Vol C Tables 4.2.6.8 and 6.1.1.4'
S S 0.1246 0.1234 'International Tables Vol C Tables 4.2.6.8 and 6.1.1.4'
Er Er -0.2586 4.9576 'International Tables Vol C Tables 4.2.6.8 and 6.1.1.4'

loop_
_geom_angle_atom_site_label_1
_geom_angle_atom_site_label_2
_geom_angle_atom_site_label_3
_geom_angle
_geom_angle_site_symmetry_1
_geom_angle_site_symmetry_3
O6 Er1 O2 155.80(17) 1_545 5_565
O6 Er1 O1 81.2(2) 1_545 .
O2 Er1 O1 100.59(17) 5_565 .
O6 Er1 O5 107.09(18) 1_545 .
O2 Er1 O5 84.70(14) 5_565 .
O1 Er1 O5 146.87(16) . .
O6 Er1 O7 78.00(17) 1_545 .
O2 Er1 O7 85.79(16) 5_565 .
O1 Er1 O7 139.79(16) . .
O5 Er1 O7 72.84(15) . .
O6 Er1 O4 127.21(16) 1_545 4
O2 Er1 O4 75.28(15) 5_565 4
O1 Er1 O4 71.97(18) . 4
O5 Er1 O4 77.99(15) . 4
O7 Er1 O4 146.47(15) . 4
O6 Er1 O3 77.60(16) 1_545 4
O2 Er1 O3 126.53(15) 5_565 4
O1 Er1 O3 78.01(14) . 4
O5 Er1 O3 72.88(15) . 4
O7 Er1 O3 129.19(15) . 4
O4 Er1 O3 53.13(14) 4 4
O6 Er1 O8 81.52(17) 1_545 .
O2 Er1 O8 75.82(16) 5_565 .
O1 Er1 O8 74.66(15) . .
O5 Er1 O8 137.57(15) . .
O7 Er1 O8 68.50(15) . .
O4 Er1 O8 130.24(15) 4 .
O3 Er1 O8 147.72(16) 4 .
O6 Er1 C2 102.49(18) 1_545 4
O2 Er1 C2 101.10(18) 5_565 4
O1 Er1 C2 73.14(18) . 4
O5 Er1 C2 73.74(17) . 4
O7 Er1 C2 145.04(16) . 4
O4 Er1 C2 26.65(15) 4 4
O3 Er1 C2 26.48(15) 4 4
O8 Er1 C2 146.46(17) . 4
O6 Er1 H7C 60.8 1_545 .
O2 Er1 H7C 105.2 5_565 .
O1 Er1 H7C 135.4 . .
O5 Er1 H7C 72.1 . .
O7 Er1 H7C 19.7 . .
O4 Er1 H7C 149.8 4 .
O3 Er1 H7C 112.4 4 .
O8 Er1 H7C 77.2 . .
C2 Er1 H7C 134.1 4 .
C1 O1 Er1 156.6(4) . .
C1 O2 Er1 143.5(4) . 5_565
C2 O3 Er1 93.1(3) . 4_545
C2 O4 Er1 93.6(4) . 4_545
C11 O5 Er1 149.8(4) . .
C12 O6 Er1 148.8(5) . 1_565
Er1 O7 H7B 128.7 . .
Er1 O7 H7C 89.1 . .
H7B O7 H7C 94.1 . .
Er1 O8 H8B 128.7 . .
Er1 O8 H8C 103.7 . .
H8B O8 H8C 90.4 . .
C6 S1 C3 86.7(4) . .
C6 S2 C7 86.3(4) . .
C14 S3 C19 169(6) 2 2
C14 S3 C15 46(9) 2 2
C19 S3 C15 130(7) 2 2
C19 S3 C13 139.7(10) 2 .
C15 S3 C13 90(7) 2 .
C19 S3 C16 134(7) 2 .
C13 S3 C16 86(6) . .
C18 S4 C20 147(10) 2 2
C18 S4 C17 56(10) 2 .
C20 S4 C17 153.3(13) 2 .
C20 S4 C15 114(7) 2 2
C17 S4 C15 92(7) . 2
C20 S4 C16 117(7) 2 .
C17 S4 C16 88(7) . .
C3 S1' C5 78.3(6) . .
C7 S2' C5 78.3(6) . .
O2 C1 O1 125.4(6) . .
O2 C1 C3 119.6(6) . .
O1 C1 C3 115.1(6) . .
O3 C2 O4 120.1(5) . .
O3 C2 C7 121.9(6) . .
O4 C2 C7 117.9(6) . .
O3 C2 Er1 60.4(3) . 4_545
O4 C2 Er1 59.7(3) . 4_545
C7 C2 Er1 176.1(5) . 4_545
C4 C3 C4' 98(3) . .
C4 C3 C1 132.4(8) . .
C4 C3 S1 111.7(8) . .
C1 C3 S1 115.8(5) . .
C1 C3 S1' 111.0(6) . .
S1 C3 S1' 132.9(6) . .
C3 C4 C5 118.5(12) . .
C3 C4 C9 124.1(13) . .
C5 C4 C9 117.4(14) . .
C8 C5 C4 148.0(13) . .
C8 C5 C6 106.4(9) . .
C4 C5 C6 105.5(9) . .
C4 C5 S2' 128.7(9) . .
C6 C5 S2' 125.8(7) . .
C8 C5 S1' 129.2(10) . .
C6 C5 S1' 124.4(7) . .
S2' C5 S1' 109.7(7) . .
C5 C6 C8' 101(3) . .
C5 C6 C4' 101(3) . .
C8' C6 C4' 158(4) . .
C5 C6 S1 117.6(6) . .
C8' C6 S1 141(3) . .
C5 C6 S2 116.6(6) . .
C4' C6 S2 142(3) . .
S1 C6 S2 125.7(6) . .
C8 C7 C8' 99(3) . .
C8 C7 C2 131.3(9) . .
C8' C7 C2 130(3) . .
C8 C7 S2 113.4(8) . .
C2 C7 S2 115.3(5) . .
C8' C7 S2' 118(3) . .
C2 C7 S2' 111.8(6) . .
S2 C7 S2' 132.7(6) . .
C7 C8 C5 117.1(13) . .
C7 C8 C10 124.8(17) . .
C5 C8 C10 118.1(17) . .
C3 C4' C6 117(4) . .
C3 C4' C9' 125(7) . .
C6 C4' C9' 117(6) . .
C7 C8' C6 116(4) . .
C7 C8' C10' 137(7) . .
C6 C8' C10' 106(6) . .
C4' C9' H9'1 109.5 . .
C4' C9' H9'2 109.5 . .
H9'1 C9' H9'2 109.5 . .
C4' C9' H9'3 109.5 . .
H9'1 C9' H9'3 109.5 . .
H9'2 C9' H9'3 109.5 . .
C8' C10' H10A 109.5 . .
C8' C10' H10B 109.5 . .
H10A C10' H10B 109.5 . .
C8' C10' H10C 109.5 . .
H10A C10' H10C 109.5 . .
H10B C10' H10C 109.5 . .
O5 C11 O5 125.1(7) . 2
O5 C11 C13 117.4(4) . .
O5 C11 C13 117.4(4) 2 .
O6 C12 O6 124.9(10) 2 .
O6 C12 C17 117.5(5) 2 .
O6 C12 C17 117.5(5) . .
C14 C13 C14 97(2) . 2
C14 C13 C11 131.5(10) . .
C14 C13 C11 131.5(10) 2 .
C11 C13 S3 116.6(3) . 2
C14 C13 S3 111.9(10) . .
C11 C13 S3 116.6(3) . .
S3 C13 S3 126.8(7) 2 .
S3 C14 C13 121(6) 2 .
S3 C14 C15 118(10) 2 .
C13 C14 C15 120(9) . .
S3 C14 C16 123(10) 2 2
C13 C14 C16 115(9) . 2
C13 C14 C19 124(2) . .
C15 C14 C19 116(9) . .
C16 C14 C19 121(9) 2 .
C14 C15 C18 156(10) . .
C14 C15 C16 101(10) . .
C18 C15 C16 103(10) . .
C14 C15 C15 101(9) . 2
C18 C15 C15 103(10) . 2
C18 C15 S3 140(10) . 2
C16 C15 S3 117(10) . 2
C15 C15 S3 117(7) 2 2
C14 C15 S4 145(10) . 2
C16 C15 S4 113(10) . 2
C15 C15 S4 113(7) 2 2
S3 C15 S4 130(10) 2 2
C16 C16 C14 106(9) 2 2
C15 C16 C14 106(10) . 2
C16 C16 C18 108(9) 2 2
C15 C16 C18 107(10) . 2
C14 C16 C18 146(10) 2 2
C16 C16 S3 120(6) 2 .
C15 C16 S3 121(10) . .
C18 C16 S3 132(10) 2 .
C16 C16 S4 117(7) 2 .
C15 C16 S4 117(10) . .
C14 C16 S4 137(10) 2 .
S3 C16 S4 123(10) . .
C18 C17 C18 101(3) . 2
C18 C17 C12 129.7(15) . .
C18 C17 C12 129.7(15) 2 .
C12 C17 S4 115.3(5) . .
C18 C17 S4 114.9(13) 2 2
C12 C17 S4 115.3(5) . 2
S4 C17 S4 129.4(10) . 2
S4 C18 C15 132(10) 2 .
S4 C18 C17 109(10) 2 .
C15 C18 C17 117(10) . .
S4 C18 C16 137(10) 2 2
C17 C18 C16 112(9) . 2
C15 C18 C20 112(10) . .
C17 C18 C20 132(3) . .
C16 C18 C20 116(9) 2 .
S3 C19 H19A 107.1 2 .
C14 C19 H19A 108.5 . .
S3 C19 H19B 113.0 2 .
C14 C19 H19B 109.3 . .
H19A C19 H19B 109.5 . .
S3 C19 H19C 108.3 2 .
C14 C19 H19C 110.7 . .
H19A C19 H19C 109.5 . .
H19B C19 H19C 109.5 . .
S4 C20 H20A 116.8 2 .
C18 C20 H20A 109.5 . .
S4 C20 H20B 111.0 2 .
C18 C20 H20B 110.8 . .
H20A C20 H20B 109.5 . .
S4 C20 H20C 100.2 2 .
C18 C20 H20C 108.1 . .
H20A C20 H20C 109.5 . .
H20B C20 H20C 109.5 . .

loop_
_geom_bond_atom_site_label_1
_geom_bond_atom_site_label_2
_geom_bond_distance
_geom_bond_site_symmetry_2
Er1 O6 2.259(5) 1_545
Er1 O2 2.261(4) 5_565
Er1 O1 2.277(4) .
Er1 O5 2.286(4) .
Er1 O7 2.386(5) .
Er1 O4 2.434(4) 4
Er1 O3 2.450(4) 4
Er1 O8 2.454(4) .
Er1 C2 2.813(6) 4
Er1 H7C 2.5200 .
O1 C1 1.237(7) .
O2 C1 1.221(7) .
O2 Er1 2.261(4) 5_565
O3 C2 1.256(7) .
O3 Er1 2.450(4) 4_545
O4 C2 1.265(7) .
O4 Er1 2.434(4) 4_545
O5 C11 1.249(5) .
O6 C12 1.232(6) .
O6 Er1 2.259(5) 1_565
O7 H7B 0.8507 .
O7 H7C 0.8506 .
O8 H8B 0.8504 .
O8 H8C 0.8504 .
S1 C6 1.758(10) .
S1 C3 1.804(8) .
S2 C6 1.775(10) .
S2 C7 1.780(9) .
S3 C14 0.52(2) 2
S3 C19 0.996(14) 2
S3 C15 1.71(19) 2
S3 C13 1.719(8) .
S3 C16 1.76(18) .
S4 C18 0.43(4) 2
S4 C20 1.14(2) 2
S4 C17 1.603(13) .
S4 C15 1.72(17) 2
S4 C16 1.78(16) .
S1' C3 1.837(12) .
S1' C5 1.926(14) .
S2' C7 1.853(15) .
S2' C5 1.881(16) .
C1 C3 1.466(8) .
C2 C7 1.440(8) .
C2 Er1 2.813(6) 4_545
C3 C4 1.362(15) .
C3 C4' 1.41(8) .
C4 C5 1.403(15) .
C4 C9 1.44(3) .
C5 C8 1.401(17) .
C5 C6 1.433(11) .
C6 C8' 1.45(9) .
C6 C4' 1.45(9) .
C7 C8 1.363(17) .
C7 C8' 1.41(8) .
C8 C10 1.41(3) .
C9 H9A 0.9600 .
C9 H9B 0.9600 .
C9 H9C 0.9600 .
C10 H10D 0.9600 .
C10 H10E 0.9600 .
C10 H10F 0.9600 .
C4' C9' 1.49(8) .
C8' C10' 1.49(8) .
C9' H9'1 0.9600 .
C9' H9'2 0.9600 .
C9' H9'3 0.9600 .
C10' H10A 0.9600 .
C10' H10B 0.9600 .
C10' H10C 0.9600 .
C11 O5 1.249(5) 2
C11 C13 1.471(10) .
C12 O6 1.232(6) 2
C12 C17 1.473(12) .
C13 C14 1.39(4) .
C13 C14 1.39(4) 2
C13 S3 1.719(8) 2
C14 S3 0.52(2) 2
C14 C15 1.40(18) .
C14 C16 1.42(17) 2
C14 C19 1.510(18) .
C15 C16 0.1(4) 2
C15 C18 1.40(17) .
C15 C16 1.41(2) .
C15 C15 1.5(4) 2
C15 S3 1.71(19) 2
C15 S4 1.72(17) 2
C16 C15 0.1(4) 2
C16 C16 1.3(4) 2
C16 C14 1.42(16) 2
C16 C18 1.44(16) 2
C17 C18 1.41(6) .
C17 C18 1.41(6) 2
C17 S4 1.603(13) 2
C18 S4 0.43(4) 2
C18 C16 1.44(16) 2
C18 C20 1.52(3) .
C19 S3 0.996(14) 2
C19 H19A 0.9601 .
C19 H19B 0.9601 .
C19 H19C 0.9599 .
C20 S4 1.14(2) 2
C20 H20A 0.9600 .
C20 H20B 0.9600 .
C20 H20C 0.9600 .

loop_
_geom_torsion_atom_site_label_1
_geom_torsion_atom_site_label_2
_geom_torsion_atom_site_label_3
_geom_torsion_atom_site_label_4
_geom_torsion
_geom_torsion_site_symmetry_1
_geom_torsion_site_symmetry_4
O6 Er1 O1 C1 129.2(13) 1_545 .
O2 Er1 O1 C1 -26.3(13) 5_565 .
O5 Er1 O1 C1 -122.9(11) . .
O7 Er1 O1 C1 69.7(13) . .
O4 Er1 O1 C1 -96.9(13) 4 .
O3 Er1 O1 C1 -151.7(13) 4 .
O8 Er1 O1 C1 45.6(12) . .
C2 Er1 O1 C1 -124.8(13) 4 .
O6 Er1 O5 C11 24.3(7) 1_545 .
O2 Er1 O5 C11 -177.3(6) 5_565 .
O1 Er1 O5 C11 -76.1(7) . .
O7 Er1 O5 C11 95.4(6) . .
O4 Er1 O5 C11 -101.3(6) 4 .
O3 Er1 O5 C11 -46.5(6) 4 .
O8 Er1 O5 C11 120.4(6) . .
C2 Er1 O5 C11 -74.1(6) 4 .
Er1 O2 C1 O1 54.1(11) 5_565 .
Er1 O2 C1 C3 -125.8(6) 5_565 .
Er1 O1 C1 O2 -3.0(17) . .
Er1 O1 C1 C3 176.9(9) . .
Er1 O3 C2 O4 0.3(6) 4_545 .
Er1 O3 C2 C7 -176.4(6) 4_545 .
Er1 O4 C2 O3 -0.3(6) 4_545 .
Er1 O4 C2 C7 176.5(6) 4_545 .
O2 C1 C3 C4 -5.7(14) . .
O1 C1 C3 C4 174.4(10) . .
O2 C1 C3 C4' 171(5) . .
O1 C1 C3 C4' -9(5) . .
O2 C1 C3 S1 170.5(6) . .
O1 C1 C3 S1 -9.4(9) . .
O2 C1 C3 S1' -4.4(10) . .
O1 C1 C3 S1' 175.7(7) . .
C6 S1 C3 C4 0.3(9) . .
C6 S1 C3 C4' 5(17) . .
C6 S1 C3 C1 -176.7(6) . .
C6 S1 C3 S1' -3.2(11) . .
C5 S1' C3 C4 -5.5(19) . .
C5 S1' C3 C4' 1(5) . .
C5 S1' C3 C1 177.3(6) . .
C5 S1' C3 S1 3.5(11) . .
C4' C3 C4 C5 -2(4) . .
C1 C3 C4 C5 175.1(9) . .
S1 C3 C4 C5 -1.3(15) . .
S1' C3 C4 C5 172(3) . .
C4' C3 C4 C9 178(4) . .
C1 C3 C4 C9 -4(2) . .
S1 C3 C4 C9 179.5(14) . .
S1' C3 C4 C9 -7.6(17) . .
C3 C4 C5 C8 177.3(18) . .
C9 C4 C5 C8 -3(3) . .
C3 C4 C5 C6 1.7(15) . .
C9 C4 C5 C6 -179.0(14) . .
C3 C4 C5 S2' -178.3(11) . .
C9 C4 C5 S2' 1(2) . .
C3 C4 C5 S1' -171(3) . .
C9 C4 C5 S1' 8.2(18) . .
C7 S2' C5 C8 -6(3) . .
C7 S2' C5 C4 -179.2(11) . .
C7 S2' C5 C6 0.9(12) . .
C7 S2' C5 S1' 178.4(7) . .
C3 S1' C5 C8 178.0(12) . .
C3 S1' C5 C4 6(2) . .
C3 S1' C5 C6 -2.5(10) . .
C3 S1' C5 S2' 180.0(8) . .
C8 C5 C6 C8' 0(5) . .
C4 C5 C6 C8' 178(4) . .
S2' C5 C6 C8' -2(5) . .
S1' C5 C6 C8' -179(5) . .
C8 C5 C6 C4' -178(4) . .
C4 C5 C6 C4' 0(4) . .
S2' C5 C6 C4' 180(4) . .
S1' C5 C6 C4' 3(4) . .
C8 C5 C6 S1 -179.0(10) . .
C4 C5 C6 S1 -1.4(11) . .
S2' C5 C6 S1 178.5(9) . .
S1' C5 C6 S1 1.4(13) . .
C8 C5 C6 S2 4.9(12) . .
C4 C5 C6 S2 -177.5(9) . .
S2' C5 C6 S2 2.5(13) . .
S1' C5 C6 S2 -174.6(8) . .
C3 S1 C6 C5 0.7(9) . .
C3 S1 C6 C8' -178(7) . .
C3 S1 C6 C4' -4(14) . .
C3 S1 C6 S2 176.3(8) . .
C7 S2 C6 C5 -4.1(9) . .
C7 S2 C6 C8' 12(17) . .
C7 S2 C6 C4' -180(7) . .
C7 S2 C6 S1 -179.8(8) . .
O3 C2 C7 C8 -5.8(15) . .
O4 C2 C7 C8 177.5(12) . .
O3 C2 C7 C8' 171(6) . .
O4 C2 C7 C8' -5(6) . .
O3 C2 C7 S2 176.1(6) . .
O4 C2 C7 S2 -0.7(9) . .
O3 C2 C7 S2' -8.4(11) . .
O4 C2 C7 S2' 174.9(8) . .
C6 S2 C7 C8 2.1(11) . .
C6 S2 C7 C8' -14(18) . .
C6 S2 C7 C2 -179.5(6) . .
C6 S2 C7 S2' 6.1(12) . .
C5 S2' C7 C8 6(3) . .
C5 S2' C7 C8' 1(5) . .
C5 S2' C7 C2 -179.5(6) . .
C5 S2' C7 S2 -4.9(13) . .
C8' C7 C8 C5 4(5) . .
C2 C7 C8 C5 -177.8(9) . .
S2 C7 C8 C5 0.4(17) . .
S2' C7 C8 C5 -171(4) . .
C8' C7 C8 C10 -175(5) . .
C2 C7 C8 C10 3(3) . .
S2 C7 C8 C10 -179.0(18) . .
S2' C7 C8 C10 10(2) . .
C4 C5 C8 C7 -178.9(16) . .
C6 C5 C8 C7 -3.3(17) . .
S2' C5 C8 C7 171(4) . .
S1' C5 C8 C7 176.3(10) . .
C4 C5 C8 C10 1(4) . .
C6 C5 C8 C10 176.1(17) . .
S2' C5 C8 C10 -10(2) . .
S1' C5 C8 C10 -4(3) . .
C4 C3 C4' C6 2(7) . .
C1 C3 C4' C6 -175(3) . .
S1' C3 C4' C6 0(9) . .
C4 C3 C4' C9' -179(8) . .
C1 C3 C4' C9' 4(12) . .
S1 C3 C4' C9' 5(9) . .
S1' C3 C4' C9' 179(6) . .
C5 C6 C4' C3 -1(7) . .
C8' C6 C4' C3 -176(12) . .
S1 C6 C4' C3 175(21) . .
S2 C6 C4' C3 174.7(18) . .
C5 C6 C4' C9' 179(6) . .
S1 C6 C4' C9' -5(8) . .
S2 C6 C4' C9' -4(12) . .
C8 C7 C8' C6 -4(8) . .
C2 C7 C8' C6 178(3) . .
S2 C7 C8' C6 161(25) . .
S2' C7 C8' C6 -2(9) . .
C8 C7 C8' C10' 179(11) . .
C2 C7 C8' C10' 1(15) . .
S2 C7 C8' C10' -16(7) . .
S2' C7 C8' C10' -180(10) . .
C5 C6 C8' C7 3(8) . .
C4' C6 C8' C7 177(11) . .
S1 C6 C8' C7 -178.4(19) . .
S2 C6 C8' C7 -162(23) . .
C5 C6 C8' C10' -179(5) . .
C4' C6 C8' C10' -5(20) . .
S1 C6 C8' C10' 0(12) . .
S2 C6 C8' C10' 16(11) . .
Er1 O5 C11 O5 -23.8(5) . 2
Er1 O5 C11 C13 156.2(5) . .
Er1 O6 C12 O6 -31.3(6) 1_565 2
Er1 O6 C12 C17 148.7(6) 1_565 .
O5 C11 C13 C14 161(2) . .
O5 C11 C13 C14 -19(2) 2 .
O5 C11 C13 C14 -19(2) . 2
O5 C11 C13 C14 161(2) 2 2
O5 C11 C13 S3 164.1(5) . 2
O5 C11 C13 S3 -15.9(5) 2 2
O5 C11 C13 S3 -15.9(5) . .
O5 C11 C13 S3 164.1(5) 2 .
C14 S3 C13 C14 11(9) 2 .
C19 S3 C13 C14 175.2(16) 2 .
C15 S3 C13 C14 3(8) 2 .
C16 S3 C13 C14 3(7) . .
C19 S3 C13 C14 165(8) 2 2
C15 S3 C13 C14 -7(9) 2 2
C16 S3 C13 C14 -8(10) . 2
C14 S3 C13 C11 -172(7) 2 .
C19 S3 C13 C11 -7.0(18) 2 .
C15 S3 C13 C11 -179(7) 2 .
C16 S3 C13 C11 -180(7) . .
C14 S3 C13 S3 8(7) 2 2
C19 S3 C13 S3 173.0(18) 2 2
C15 S3 C13 S3 1(7) 2 2
C16 S3 C13 S3 0(7) . 2
C14 C13 C14 S3 -170(8) 2 2
C11 C13 C14 S3 10(8) . 2
S3 C13 C14 S3 -173(6) . 2
C14 C13 C14 C15 0(10) 2 .
C11 C13 C14 C15 180(10) . .
S3 C13 C14 C15 170(13) 2 .
S3 C13 C14 C15 -3(10) . .
C14 C13 C14 C16 -1(9) 2 2
C11 C13 C14 C16 179(9) . 2
S3 C13 C14 C16 169(14) 2 2
S3 C13 C14 C16 -4(10) . 2
C14 C13 C14 C19 -178(4) 2 .
C11 C13 C14 C19 2(4) . .
S3 C13 C14 C19 -8(4) 2 .
S3 C13 C14 C19 179(2) . .
S3 C14 C15 C18 -7(46) 2 .
C13 C14 C15 C18 -177(36) . .
C19 C14 C15 C18 1(45) . .
S3 C14 C15 C16 172(7) 2 .
C13 C14 C15 C16 2(7) . .
C19 C14 C15 C16 179(3) . .
S3 C14 C15 C15 171(15) 2 2
C13 C14 C15 C15 1(23) . 2
C19 C14 C15 C15 179(14) . 2
C13 C14 C15 S3 -170(13) . 2
C19 C14 C15 S3 8(4) . 2
S3 C14 C15 S4 -13(30) 2 2
C13 C14 C15 S4 177(20) . 2
C19 C14 C15 S4 -5(29) . 2
C14 C15 C16 C14 -2(3) . 2
C18 C15 C16 C14 177(18) . 2
S3 C15 C16 C14 0(2) 2 2
S4 C15 C16 C14 -179(17) 2 2
C14 C15 C16 C18 179(18) . 2
C18 C15 C16 C18 -1(5) . 2
S3 C15 C16 C18 -178(17) 2 2
S4 C15 C16 C18 2(3) 2 2
C14 C15 C16 S3 1(2) . .
C18 C15 C16 S3 -180(17) . .
S3 C15 C16 S3 3.1(19) 2 .
S4 C15 C16 S3 -177(15) 2 .
C14 C15 C16 S4 -178(16) . .
C18 C15 C16 S4 2(3) . .
S3 C15 C16 S4 -175(15) 2 .
S4 C15 C16 S4 5(2) 2 .
C14 S3 C16 C16 -9(19) 2 2
C19 S3 C16 C16 -174(19) 2 2
C13 S3 C16 C16 -1(25) . 2
C14 S3 C16 C15 -10(9) 2 .
C19 S3 C16 C14 -165(9) 2 2
C13 S3 C16 C14 8(10) . 2
C14 S3 C16 C18 172(26) 2 2
C13 S3 C16 C18 180(18) . 2
C14 S3 C16 S4 168(21) 2 .
C19 S3 C16 S4 3(19) 2 .
C13 S3 C16 S4 176(13) . .
C20 S4 C16 C16 -177(21) 2 2
C20 S4 C16 C14 10(23) 2 2
C17 S4 C16 C14 -178(20) . 2
C15 S4 C16 C14 -5(100) 2 2
C20 S4 C16 C18 -158(20) 2 2
C20 S4 C16 S3 6(16) 2 .
C17 S4 C16 S3 178(12) . .
O6 C12 C17 C18 -9(3) 2 .
O6 C12 C17 C18 171(3) . .
O6 C12 C17 C18 171(3) 2 2
O6 C12 C17 C18 -9(3) . 2
O6 C12 C17 S4 174.6(8) 2 .
O6 C12 C17 S4 -5.4(8) . .
O6 C12 C17 S4 -5.4(8) 2 2
O6 C12 C17 S4 174.6(8) . 2
C18 S4 C17 C18 14(14) 2 .
C20 S4 C17 C18 169(2) 2 .
C15 S4 C17 C18 4(8) 2 .
C16 S4 C17 C18 4(8) . .
C20 S4 C17 C18 156(15) 2 2
C15 S4 C17 C18 -10(13) 2 2
C16 S4 C17 C18 -10(13) . 2
C18 S4 C17 C12 -169(11) 2 .
C20 S4 C17 C12 -14(4) 2 .
C15 S4 C17 C12 -179(7) 2 .
C16 S4 C17 C12 -179(7) . .
C18 S4 C17 S4 11(11) 2 2
C20 S4 C17 S4 166(4) 2 2
C15 S4 C17 S4 1(7) 2 2
C16 S4 C17 S4 1(7) . 2
C16 C15 C18 S4 164(17) . 2
C15 C15 C18 S4 165(19) 2 2
C14 C15 C18 C17 -180(36) . .
C15 C15 C18 C17 2(23) 2 .
S3 C15 C18 C17 177(17) 2 .
C14 C15 C18 C20 -2(45) . .
C15 C15 C18 C20 180(15) 2 .
S3 C15 C18 C20 -5(26) 2 .
S4 C15 C18 C20 15(14) 2 .
C18 C17 C18 S4 -167(13) 2 2
C12 C17 C18 S4 13(13) . 2
S4 C17 C18 S4 -171(10) . 2
C18 C17 C18 C15 -1(10) 2 .
C12 C17 C18 C15 179(10) . .
S4 C17 C18 C15 -5(11) . .
S4 C17 C18 C15 166(18) 2 .
C18 C17 C18 C16 0(9) 2 2
C12 C17 C18 C16 -180(9) . 2
S4 C17 C18 C16 -4(10) . 2
S4 C17 C18 C16 167(17) 2 2
C18 C17 C18 C20 -178(7) 2 .
C12 C17 C18 C20 2(7) . .
S4 C17 C18 C20 178(3) . .
S4 C17 C18 C20 -11(6) 2 .
C15 C14 C19 S3 -110(32) . 2
C17 C18 C20 S4 26(14) . 2

loop_
_platon_squeeze_void_nr
_platon_squeeze_void_average_x
_platon_squeeze_void_average_y
_platon_squeeze_void_average_z
_platon_squeeze_void_volume
_platon_squeeze_void_count_electrons
1 0.250 0.250 0.500 415.1 51.8
2 0.250 -0.250 1.000 409.0 51.5
3 0.750 0.250 0.000 414.9 52.0
4 0.750 -0.250 0.500 409.2 51.2
